data_2013756
loop_
_publ_author_name
'Jessica Pacifico'
'Helen Stoeckli-Evans'

_publ_section_title
;
 Two triclinic polymorphs of
 2,3,5,6-tetrakis(naphthalen-2-ylsulfanylmethyl)pyrazine
;
_journal_issue 2
_journal_name_full 'Acta Crystallographica Section C'
_journal_page_first o152
_journal_page_last o155
_journal_paper_doi 10.1107/S010827010400023X
_journal_volume 60
_journal_year 2004
_chemical_formula_iupac 'C48 H36 N2 S4'
_chemical_formula_moiety 'C48 H36 N2 S4'
_chemical_formula_sum 'C48 H36 N2 S4'
_chemical_formula_weight 769.09
_chemical_name_systematic
;
2,3,5,6-tetrakis(naphthalen-2-ylsulfanylmethyl)pyrazine
;
_space_group_IT_number 2
_symmetry_cell_setting triclinic
_symmetry_space_group_name_Hall '-P 1'
_symmetry_space_group_name_H-M 'P -1'
_atom_sites_solution_hydrogens geom
_atom_sites_solution_primary direct
_atom_sites_solution_secondary difmap
_audit_creation_method SHELXL-97
_cell_angle_alpha 73.631(17)
_cell_angle_beta 82.265(16)
_cell_angle_gamma 82.091(18)
_cell_formula_units_Z 1
_cell_length_a 6.8780(10)
_cell_length_b 9.0432(14)
_cell_length_c 15.613(2)
_cell_measurement_reflns_used 3169
_cell_measurement_temperature 153(2)
_cell_measurement_theta_max 25.90
_cell_measurement_theta_min 2.36
_cell_volume 918.2(2)
_computing_cell_refinement 'CELL (Stoe & Cie, 2000)'
_computing_data_collection 'EXPOSE (Stoe & Cie, 2000)'
_computing_data_reduction 'INTEGRATE (Stoe & Cie, 2000)'
_computing_molecular_graphics 'PLATON (Spek, 1990)'
_computing_publication_material SHELXL97
_computing_structure_refinement 'SHELXL97 (Sheldrick, 1997)'
_computing_structure_solution 'SHELXS97 (Sheldrick, 1990)'
_diffrn_ambient_temperature 153(2)
_diffrn_measured_fraction_theta_full 0.935
_diffrn_measured_fraction_theta_max 0.935
_diffrn_measurement_device_type 'STOE image-plate diffraction system'
_diffrn_measurement_method '\f oscillation'
_diffrn_radiation_monochromator graphite
_diffrn_radiation_source 'fine-focus sealed tube'
_diffrn_radiation_type MoK\a
_diffrn_radiation_wavelength 0.71073
_diffrn_reflns_av_R_equivalents 0.0549
_diffrn_reflns_av_sigmaI/netI 0.1060
_diffrn_reflns_limit_h_max 8
_diffrn_reflns_limit_h_min -8
_diffrn_reflns_limit_k_max 11
_diffrn_reflns_limit_k_min -11
_diffrn_reflns_limit_l_max 19
_diffrn_reflns_limit_l_min -18
_diffrn_reflns_number 7208
_diffrn_reflns_theta_full 25.90
_diffrn_reflns_theta_max 25.90
_diffrn_reflns_theta_min 2.36
_diffrn_standards_decay_% 0
_diffrn_standards_number 0
_exptl_absorpt_coefficient_mu 0.299
_exptl_absorpt_correction_type none
_exptl_crystal_colour colourless
_exptl_crystal_density_diffrn 1.391
_exptl_crystal_density_meas ?
_exptl_crystal_density_method 'not measured'
_exptl_crystal_description rod
_exptl_crystal_F_000 402
_exptl_crystal_size_max 0.45
_exptl_crystal_size_mid 0.20
_exptl_crystal_size_min 0.10
_refine_diff_density_max 0.237
_refine_diff_density_min -0.222
_refine_ls_extinction_method none
_refine_ls_goodness_of_fit_ref 0.995
_refine_ls_hydrogen_treatment constr
_refine_ls_matrix_type full
_refine_ls_number_parameters 244
_refine_ls_number_reflns 3332
_refine_ls_number_restraints 0
_refine_ls_restrained_S_all 0.995
_refine_ls_R_factor_all 0.0863
_refine_ls_R_factor_gt 0.0349
_refine_ls_shift/su_max <0.001
_refine_ls_shift/su_mean <0.001
_refine_ls_structure_factor_coef Fsqd
_refine_ls_weighting_details
; calc
  w= [exp(3.00(sin\q/\l)^2^)]/
    [\s^2^(Fo^2^)+(0.0281P)^2^]
  where P = (Fo^2^ + 2Fc^2^)/3
;
_refine_ls_weighting_scheme calc
_refine_ls_wR_factor_gt 0.0695
_refine_ls_wR_factor_ref 0.0822
_reflns_number_gt 1735
_reflns_number_total 3332
_reflns_threshold_expression I>2\s(I)
_cod_data_source_file fa1045.cif
_cod_data_source_block I
_cod_depositor_comments
;
The following automatic conversions were performed:

'_exptl_crystal_density_meas' value 'none' was changed to '?' - the
value is perceived as not measured.

Automatic conversion script
Id: cif_fix_values 3008 2015-01-20 13:52:24Z robertas 
;
_cod_database_code 2013756
_cod_database_fobs_code 2013756

loop_
_symmetry_equiv_pos_as_xyz
'x, y, z'
'-x, -y, -z'

loop_
_atom_site_label
_atom_site_fract_x
_atom_site_fract_y
_atom_site_fract_z
_atom_site_U_iso_or_equiv
_atom_site_adp_type
_atom_site_calc_flag
_atom_site_refinement_flags
_atom_site_occupancy
_atom_site_disorder_assembly
_atom_site_disorder_group
_atom_site_type_symbol
N1 0.3620(3) 0.8960(2) 0.54130(14) 0.0307(5) Uani d . 1 . . N
S1 0.08272(10) 0.78122(8) 0.46604(5) 0.0373(2) Uani d . 1 . . S
S2 0.68109(12) 0.64792(8) 0.68490(5) 0.0428(2) Uani d . 1 . . S
C1 0.3564(4) 0.9781(3) 0.45529(17) 0.0273(6) Uani d . 1 . . C
C2 0.5055(4) 0.9179(3) 0.58570(17) 0.0286(6) Uani d . 1 . . C
C3 0.1956(4) 0.9552(3) 0.40560(18) 0.0317(6) Uani d . 1 . . C
H3A 0.2512 0.9470 0.3451 0.038 Uiso calc R 1 . . H
H3B 0.0945 1.0458 0.3985 0.038 Uiso calc R 1 . . H
C4 0.5073(4) 0.8199(3) 0.68170(17) 0.0344(6) Uani d . 1 . . C
H4A 0.3736 0.7894 0.7056 0.041 Uiso calc R 1 . . H
H4B 0.5469 0.8801 0.7194 0.041 Uiso calc R 1 . . H
C5 -0.0927(4) 0.7800(3) 0.39389(19) 0.0320(6) Uani d . 1 . . C
C6 -0.2311(4) 0.6698(3) 0.42972(19) 0.0369(7) Uani d . 1 . . C
H6 -0.2187 0.6005 0.4876 0.044 Uiso calc R 1 . . H
C7 -0.3806(4) 0.6610(3) 0.3834(2) 0.0390(7) Uani d . 1 . . C
H7 -0.4725 0.5873 0.4095 0.047 Uiso calc R 1 . . H
C8 -0.4005(4) 0.7621(3) 0.29549(19) 0.0339(7) Uani d . 1 . . C
C9 -0.5600(4) 0.7636(3) 0.2455(2) 0.0426(7) Uani d . 1 . . C
H9 -0.6573 0.6940 0.2702 0.051 Uiso calc R 1 . . H
C10 -0.5742(4) 0.8638(3) 0.1625(2) 0.0443(8) Uani d . 1 . . C
H10 -0.6823 0.8650 0.1303 0.053 Uiso calc R 1 . . H
C11 -0.4306(4) 0.9643(3) 0.1250(2) 0.0431(8) Uani d . 1 . . C
H11 -0.4402 1.0319 0.0665 0.052 Uiso calc R 1 . . H
C12 -0.2775(4) 0.9676(3) 0.17029(19) 0.0380(7) Uani d . 1 . . C
H12 -0.1812 1.0372 0.1432 0.046 Uiso calc R 1 . . H
C13 -0.2593(4) 0.8680(3) 0.25802(18) 0.0321(6) Uani d . 1 . . C
C14 -0.1061(4) 0.8753(3) 0.30832(19) 0.0342(6) Uani d . 1 . . C
H14 -0.0114 0.9468 0.2828 0.041 Uiso calc R 1 . . H
C15 0.8451(4) 0.6458(3) 0.76307(19) 0.0355(7) Uani d . 1 . . C
C16 0.8005(4) 0.7110(3) 0.83366(18) 0.0366(7) Uani d . 1 . . C
H16 0.6731 0.7635 0.8426 0.044 Uiso calc R 1 . . H
C17 0.9437(4) 0.7004(3) 0.89363(18) 0.0337(6) Uani d . 1 . . C
C18 0.9043(4) 0.7646(3) 0.96732(19) 0.0395(7) Uani d . 1 . . C
H18 0.7783 0.8182 0.9777 0.047 Uiso calc R 1 . . H
C19 1.0448(4) 0.7508(3) 1.0244(2) 0.0442(8) Uani d . 1 . . C
H19 1.0159 0.7945 1.0739 0.053 Uiso calc R 1 . . H
C20 1.2307(4) 0.6724(3) 1.0095(2) 0.0474(8) Uani d . 1 . . C
H20 1.3282 0.6641 1.0488 0.057 Uiso calc R 1 . . H
C21 1.2731(4) 0.6084(3) 0.9401(2) 0.0443(8) Uani d . 1 . . C
H21 1.4002 0.5553 0.9313 0.053 Uiso calc R 1 . . H
C22 1.1318(4) 0.6188(3) 0.87985(19) 0.0361(7) Uani d . 1 . . C
C23 1.1687(4) 0.5489(3) 0.8085(2) 0.0438(8) Uani d . 1 . . C
H23 1.2924 0.4908 0.8002 0.053 Uiso calc R 1 . . H
C24 1.0309(4) 0.5629(3) 0.7514(2) 0.0416(7) Uani d . 1 . . C
H24 1.0601 0.5163 0.7031 0.050 Uiso calc R 1 . . H

loop_
_atom_site_aniso_label
_atom_site_aniso_U_11
_atom_site_aniso_U_22
_atom_site_aniso_U_33
_atom_site_aniso_U_12
_atom_site_aniso_U_13
_atom_site_aniso_U_23
N1 0.0323(12) 0.0324(11) 0.0292(12) -0.0003(9) -0.0083(10) -0.0100(10)
S1 0.0380(4) 0.0390(4) 0.0364(4) -0.0057(3) -0.0140(3) -0.0071(3)
S2 0.0559(5) 0.0353(4) 0.0406(5) 0.0031(3) -0.0196(4) -0.0126(3)
C1 0.0282(13) 0.0309(13) 0.0260(14) 0.0023(11) -0.0062(12) -0.0136(11)
C2 0.0293(13) 0.0335(14) 0.0253(14) 0.0041(11) -0.0083(12) -0.0125(11)
C3 0.0304(14) 0.0363(14) 0.0308(15) -0.0020(11) -0.0104(12) -0.0101(12)
C4 0.0367(15) 0.0375(14) 0.0291(15) -0.0043(12) -0.0074(13) -0.0069(12)
C5 0.0299(14) 0.0320(14) 0.0369(17) -0.0005(11) -0.0059(13) -0.0137(12)
C6 0.0388(15) 0.0326(14) 0.0399(17) -0.0037(12) -0.0052(14) -0.0099(13)
C7 0.0325(14) 0.0369(15) 0.0520(19) -0.0066(12) -0.0034(14) -0.0182(14)
C8 0.0315(14) 0.0345(15) 0.0420(17) 0.0036(12) -0.0100(13) -0.0205(13)
C9 0.0354(15) 0.0435(17) 0.058(2) -0.0043(13) -0.0088(15) -0.0259(15)
C10 0.0438(17) 0.0488(17) 0.049(2) 0.0044(14) -0.0211(16) -0.0240(15)
C11 0.0454(17) 0.0488(18) 0.0417(19) 0.0047(14) -0.0131(15) -0.0234(14)
C12 0.0382(16) 0.0413(16) 0.0358(17) -0.0014(12) -0.0074(14) -0.0119(13)
C13 0.0308(14) 0.0338(14) 0.0372(17) 0.0012(11) -0.0075(13) -0.0185(12)
C14 0.0279(14) 0.0382(15) 0.0382(17) -0.0048(11) -0.0046(12) -0.0118(13)
C15 0.0411(16) 0.0337(15) 0.0307(17) -0.0010(12) -0.0066(14) -0.0068(12)
C16 0.0376(15) 0.0369(15) 0.0339(16) 0.0031(12) -0.0077(13) -0.0086(13)
C17 0.0414(16) 0.0292(14) 0.0287(15) -0.0015(12) -0.0045(13) -0.0055(12)
C18 0.0402(16) 0.0417(16) 0.0368(17) 0.0010(13) -0.0072(14) -0.0118(13)
C19 0.0534(18) 0.0459(17) 0.0373(18) -0.0051(14) -0.0132(15) -0.0136(14)
C20 0.0517(18) 0.0412(16) 0.052(2) 0.0044(14) -0.0266(16) -0.0107(15)
C21 0.0402(17) 0.0389(16) 0.054(2) 0.0044(13) -0.0161(16) -0.0120(15)
C22 0.0398(16) 0.0294(14) 0.0364(17) 0.0010(12) -0.0020(14) -0.0074(13)
C23 0.0413(17) 0.0429(17) 0.0454(19) 0.0066(13) -0.0068(15) -0.0131(14)
C24 0.0447(17) 0.0409(16) 0.0371(17) 0.0029(13) -0.0004(14) -0.0121(13)

loop_
_atom_type_symbol
_atom_type_description
_atom_type_scat_dispersion_real
_atom_type_scat_dispersion_imag
_atom_type_scat_source
C C 0.0033 0.0016 'International Tables Vol C Tables 4.2.6.8 and 6.1.1.4'
H H 0.0000 0.0000 'International Tables Vol C Tables 4.2.6.8 and 6.1.1.4'
N N 0.0061 0.0033 'International Tables Vol C Tables 4.2.6.8 and 6.1.1.4'
S S 0.1246 0.1234 'International Tables Vol C Tables 4.2.6.8 and 6.1.1.4'

loop_
_geom_angle_atom_site_label_1
_geom_angle_atom_site_label_2
_geom_angle_atom_site_label_3
_geom_angle_site_symmetry_1
_geom_angle_site_symmetry_3
_geom_angle
_geom_angle_publ_flag
C1 N1 C2 . . 117.5(2) yes
C5 S1 C3 . . 101.12(12) yes
C15 S2 C4 . . 105.59(13) yes
N1 C1 C2 . 2_676 120.8(2) yes
N1 C1 C3 . . 117.8(2) yes
C2 C1 C3 2_676 . 121.5(2) yes
N1 C2 C1 . 2_676 121.7(2) yes
N1 C2 C4 . . 115.2(2) yes
C1 C2 C4 2_676 . 123.0(2) yes
C1 C3 S1 . . 110.34(17) yes
C1 C3 H3A . . 109.6 ?
S1 C3 H3A . . 109.6 ?
C1 C3 H3B . . 109.6 ?
S1 C3 H3B . . 109.6 ?
H3A C3 H3B . . 108.1 ?
C2 C4 S2 . . 108.9(2) yes
C2 C4 H4A . . 109.9 ?
S2 C4 H4A . . 109.9 ?
C2 C4 H4B . . 109.9 ?
S2 C4 H4B . . 109.9 ?
H4A C4 H4B . . 108.3 ?
C14 C5 C6 . . 118.8(2) ?
C14 C5 S1 . . 126.0(2) ?
C6 C5 S1 . . 115.2(2) ?
C7 C6 C5 . . 121.6(3) ?
C7 C6 H6 . . 119.2 ?
C5 C6 H6 . . 119.2 ?
C6 C7 C8 . . 120.3(3) ?
C6 C7 H7 . . 119.8 ?
C8 C7 H7 . . 119.8 ?
C13 C8 C9 . . 118.7(3) ?
C13 C8 C7 . . 118.4(2) ?
C9 C8 C7 . . 122.9(3) ?
C10 C9 C8 . . 120.7(3) ?
C10 C9 H9 . . 119.7 ?
C8 C9 H9 . . 119.7 ?
C9 C10 C11 . . 120.1(2) ?
C9 C10 H10 . . 119.9 ?
C11 C10 H10 . . 119.9 ?
C12 C11 C10 . . 121.2(3) ?
C12 C11 H11 . . 119.4 ?
C10 C11 H11 . . 119.4 ?
C11 C12 C13 . . 120.7(3) ?
C11 C12 H12 . . 119.7 ?
C13 C12 H12 . . 119.7 ?
C8 C13 C14 . . 119.9(2) ?
C8 C13 C12 . . 118.5(2) ?
C14 C13 C12 . . 121.5(3) ?
C5 C14 C13 . . 120.8(3) ?
C5 C14 H14 . . 119.6 ?
C13 C14 H14 . . 119.6 ?
C16 C15 C24 . . 120.0(2) ?
C16 C15 S2 . . 125.2(2) ?
C24 C15 S2 . . 114.8(2) ?
C15 C16 C17 . . 120.5(3) ?
C15 C16 H16 . . 119.8 ?
C17 C16 H16 . . 119.8 ?
C18 C17 C22 . . 118.8(2) ?
C18 C17 C16 . . 122.5(3) ?
C22 C17 C16 . . 118.7(3) ?
C19 C18 C17 . . 121.0(3) ?
C19 C18 H18 . . 119.5 ?
C17 C18 H18 . . 119.5 ?
C18 C19 C20 . . 119.9(3) ?
C18 C19 H19 . . 120.1 ?
C20 C19 H19 . . 120.1 ?
C21 C20 C19 . . 120.7(3) ?
C21 C20 H20 . . 119.6 ?
C19 C20 H20 . . 119.6 ?
C20 C21 C22 . . 121.3(3) ?
C20 C21 H21 . . 119.3 ?
C22 C21 H21 . . 119.3 ?
C23 C22 C21 . . 122.8(3) ?
C23 C22 C17 . . 118.8(2) ?
C21 C22 C17 . . 118.3(3) ?
C24 C23 C22 . . 121.2(3) ?
C24 C23 H23 . . 119.4 ?
C22 C23 H23 . . 119.4 ?
C23 C24 C15 . . 120.6(3) ?
C23 C24 H24 . . 119.7 ?
C15 C24 H24 . . 119.7 ?

loop_
_geom_bond_atom_site_label_1
_geom_bond_atom_site_label_2
_geom_bond_site_symmetry_2
_geom_bond_distance
_geom_bond_publ_flag
N1 C1 . 1.342(3) yes
N1 C2 . 1.345(3) yes
S1 C5 . 1.761(2) yes
S1 C3 . 1.809(3) yes
S2 C15 . 1.764(3) yes
S2 C4 . 1.820(3) yes
C1 C2 2_676 1.392(4) yes
C1 C3 . 1.501(3) yes
C2 C1 2_676 1.392(4) ?
C2 C4 . 1.512(3) yes
C3 H3A . 0.9900 ?
C3 H3B . 0.9900 ?
C4 H4A . 0.9900 ?
C4 H4B . 0.9900 ?
C5 C14 . 1.378(4) ?
C5 C6 . 1.420(4) ?
C6 C7 . 1.357(4) ?
C6 H6 . 0.9500 ?
C7 C8 . 1.431(4) ?
C7 H7 . 0.9500 ?
C8 C13 . 1.411(4) ?
C8 C9 . 1.426(4) ?
C9 C10 . 1.362(4) ?
C9 H9 . 0.9500 ?
C10 C11 . 1.391(4) ?
C10 H10 . 0.9500 ?
C11 C12 . 1.353(4) ?
C11 H11 . 0.9500 ?
C12 C13 . 1.422(4) ?
C12 H12 . 0.9500 ?
C13 C14 . 1.415(3) ?
C14 H14 . 0.9500 ?
C15 C16 . 1.371(4) ?
C15 C24 . 1.407(4) ?
C16 C17 . 1.424(4) ?
C16 H16 . 0.9500 ?
C17 C18 . 1.408(4) ?
C17 C22 . 1.420(4) ?
C18 C19 . 1.371(4) ?
C18 H18 . 0.9500 ?
C19 C20 . 1.398(4) ?
C19 H19 . 0.9500 ?
C20 C21 . 1.348(4) ?
C20 H20 . 0.9500 ?
C21 C22 . 1.417(4) ?
C21 H21 . 0.9500 ?
C22 C23 . 1.408(4) ?
C23 C24 . 1.356(4) ?
C23 H23 . 0.9500 ?
C24 H24 . 0.9500 ?

loop_
_geom_torsion_atom_site_label_1
_geom_torsion_atom_site_label_2
_geom_torsion_atom_site_label_3
_geom_torsion_atom_site_label_4
_geom_torsion_site_symmetry_1
_geom_torsion_site_symmetry_4
_geom_torsion
_geom_torsion_publ_flag
C2 N1 C1 C2 . 2_676 -0.2(4) ?
C2 N1 C1 C3 . . -179.5(2) ?
C1 N1 C2 C1 . 2_676 0.2(4) ?
C1 N1 C2 C4 . . -178.7(2) ?
N1 C1 C3 S1 . . -15.3(3) yes
C2 C1 C3 S1 2_676 . 165.4(2) ?
C5 S1 C3 C1 . . -178.9(2) yes
N1 C2 C4 S2 . . 95.7(2) yes
C1 C2 C4 S2 2_676 . -83.2(3) ?
C15 S2 C4 C2 . . 125.36(19) yes
C3 S1 C5 C14 . . 9.8(3) ?
C3 S1 C5 C6 . . -169.9(2) ?
C14 C5 C6 C7 . . -3.0(4) ?
S1 C5 C6 C7 . . 176.7(2) ?
C5 C6 C7 C8 . . 1.1(4) ?
C6 C7 C8 C13 . . 1.3(4) ?
C6 C7 C8 C9 . . -176.7(3) ?
C13 C8 C9 C10 . . 1.0(4) ?
C7 C8 C9 C10 . . 179.0(3) ?
C8 C9 C10 C11 . . 1.1(5) ?
C9 C10 C11 C12 . . -1.6(5) ?
C10 C11 C12 C13 . . -0.1(4) ?
C9 C8 C13 C14 . . 176.3(3) ?
C7 C8 C13 C14 . . -1.8(4) ?
C9 C8 C13 C12 . . -2.5(4) ?
C7 C8 C13 C12 . . 179.4(3) ?
C11 C12 C13 C8 . . 2.1(4) ?
C11 C12 C13 C14 . . -176.6(3) ?
C6 C5 C14 C13 . . 2.4(4) ?
S1 C5 C14 C13 . . -177.3(2) ?
C8 C13 C14 C5 . . 0.0(4) ?
C12 C13 C14 C5 . . 178.7(3) ?
C4 S2 C15 C16 . . 27.0(3) ?
C4 S2 C15 C24 . . -156.2(2) ?
C24 C15 C16 C17 . . 2.4(4) ?
S2 C15 C16 C17 . . 179.1(2) ?
C15 C16 C17 C18 . . -179.6(3) ?
C15 C16 C17 C22 . . -1.2(4) ?
C22 C17 C18 C19 . . 0.8(4) ?
C16 C17 C18 C19 . . 179.3(3) ?
C17 C18 C19 C20 . . 0.2(4) ?
C18 C19 C20 C21 . . -0.7(5) ?
C19 C20 C21 C22 . . 0.2(5) ?
C20 C21 C22 C23 . . -177.8(3) ?
C20 C21 C22 C17 . . 0.8(4) ?
C18 C17 C22 C23 . . 177.3(3) ?
C16 C17 C22 C23 . . -1.2(4) ?
C18 C17 C22 C21 . . -1.3(4) ?
C16 C17 C22 C21 . . -179.8(3) ?
C21 C22 C23 C24 . . -179.1(3) ?
C17 C22 C23 C24 . . 2.3(4) ?
C22 C23 C24 C15 . . -1.2(5) ?
C16 C15 C24 C23 . . -1.2(4) ?
S2 C15 C24 C23 . . -178.3(2) ?
